data_7100726
loop_
_publ_author_name
'Pascal Dietzel'
'Richard Blom'
'Hellmer Fjellvag'
'M. Hirscher'
'B. Panella'

_publ_section_title
;
Hydrogen adsorption in a nickel based coordination
polymer with open metal sites in the cylindrical cavities of the
desolvated frame
;
_journal_name_full 'Chemical Communications'
_journal_paper_doi 10.1039/b515434k
_journal_year 2006
_chemical_formula_moiety 'C4 H1 Ni1 O3'
_chemical_formula_sum 'C4 H Ni O3'
_chemical_formula_weight 155.7
_space_group_IT_number 148
_symmetry_cell_setting trigonal
_symmetry_space_group_name_Hall '-R 3'
_symmetry_space_group_name_H-M 'R -3 :H'
_cell_angle_alpha 90
_cell_angle_beta 90
_cell_angle_gamma 120
_cell_formula_units_Z 18
_cell_length_a 25.7856(12)
_cell_length_b 25.7856(12)
_cell_length_c 6.7701(10)
_cell_measurement_temperature 295
_cell_volume 3898.339
_diffrn_ambient_temperature 295
_exptl_crystal_density_diffrn 1.1937
_pd_proc_ls_prof_R_factor 0.0629
_pd_proc_ls_prof_wR_factor 0.0847
_cod_original_sg_symbol_H-M 'R -3'
_cod_original_formula_sum 'C4 H1 Ni1 O3'
_cod_database_code 7100726

loop_
_symmetry_equiv_pos_site_id
_symmetry_equiv_pos_as_xyz
1 x,y,z
2 -y,x-y,z
3 -x+y,-x,z
4 -x,-y,-z
5 y,-x+y,-z
6 x-y,x,-z
7 2/3+x,1/3+y,1/3+z
8 2/3-y,1/3+x-y,1/3+z
9 2/3-x+y,1/3-x,1/3+z
10 2/3-x,1/3-y,1/3-z
11 2/3+y,1/3-x+y,1/3-z
12 2/3+x-y,1/3+x,1/3-z
13 1/3+x,2/3+y,2/3+z
14 1/3-y,2/3+x-y,2/3+z
15 1/3-x+y,2/3-x,2/3+z
16 1/3-x,2/3-y,2/3-z
17 1/3+y,2/3-x+y,2/3-z
18 1/3+x-y,2/3+x,2/3-z

loop_
_atom_site_label
_atom_site_type_symbol
_atom_site_fract_x
_atom_site_fract_y
_atom_site_fract_z
_atom_site_adp_type
_atom_site_U_iso_or_equiv
_atom_site_symmetry_multiplicity
_atom_site_occupancy
_atom_site_calc_flag
_atom_site_refinement_flags
_atom_site_disorder_assembly
_atom_site_disorder_group
C1 C 0.4066(14) 0.4186(15) 0.748(3) Uiso 0.03(3) 18 1 d . . .
C2 C 0.4541(15) 0.4583(10) 0.873(3) Uiso 0.004 18 1 d . . .
C3 C 0.5434(10) 0.5578(6) 0.923(3) Uiso 0.00(3) 18 1 d . . .
C4 C 0.4985(16) 0.5166(13) 0.798(3) Uiso 0.00(3) 18 1 d . . .
H4 H 0.496(2) 0.529(3) 0.64(3) Uiso 0.00(3) 18 1 d . . .
Ni1 Ni 0.6485(6) 0.6198(5) 0.6452(17) Uiso 0.0054(17) 18 1 d . . .
O1 O 0.4038(15) 0.4342(14) 0.568(5) Uiso 0.00(2) 18 1 d . . .
O2 O 0.3664(15) 0.3691(15) 0.813(4) Uiso 0.02(2) 18 1 d . . .
O3 O 0.5838(16) 0.6122(14) 0.854(4) Uiso 0.001(16) 18 1 d . . .

loop_
_geom_bond_atom_site_label_1
_geom_bond_atom_site_label_2
_geom_bond_site_symmetry_1
_geom_bond_site_symmetry_2
_geom_bond_distance
_geom_bond_publ_flag
C1 C2 . . 1.42(3) yes
C1 C3 . 4_667 2.49(3) yes
C1 C4 . . 2.48(4) yes
C1 H4 . . 2.72(8) yes
C1 Ni1 . 4_666 2.95(2) yes
C1 Ni1 . 18_546 2.97(3) yes
C1 O1 . . 1.30(4) yes
C1 O2 . . 1.25(4) yes
C1 O3 . 4_667 2.85(4) yes
C2 C2 . 4_667 2.85(3) yes
C2 C3 . . 2.47(3) yes
C2 C3 . 4_667 1.46(3) yes
C2 C4 . . 1.45(3) yes
C2 C4 . 4_667 2.47(3) yes
C2 H4 . . 2.23(16) yes
C2 O1 . . 2.35(4) yes
C2 O2 . . 2.32(4) yes
C2 O3 . 4_667 2.43(3) yes
C3 C3 . 4_667 2.885(19) yes
C3 C4 . . 1.40(3) yes
C3 C4 . 4_667 2.52(3) yes
C3 H4 . . 2.18(19) yes
C3 Ni1 . 9_565 2.973(17) yes
C3 O2 . 4_667 2.79(3) yes
C3 O3 . . 1.35(3) yes
C4 C4 . 4_667 2.88(3) yes
C4 H4 . . 1.1(2) yes
C4 O1 . . 2.78(4) yes
C4 O3 . . 2.37(4) yes
H4 H4 . 4_666 2.5(2) yes
H4 O1 . . 2.46(7) yes
H4 O1 . 4_666 2.66(13) yes
H4 O3 . . 2.63(13) yes
Ni1 Ni1 . 14_654 2.903(16) yes
Ni1 Ni1 . 9_565 2.90(2) yes
Ni1 O1 . 4_666 1.99(3) yes
Ni1 O2 . 17_556 1.94(3) yes
Ni1 O2 . 12_556 2.07(4) yes
Ni1 O3 . . 2.12(4) yes
Ni1 O3 . 14_654 1.88(4) yes
O1 O2 . . 2.21(4) yes
O1 O3 . 11_456 2.87(4) yes
O2 O2 . 8_555 2.73(4) yes
O2 O2 . 15_554 2.73(4) yes
O2 O3 . 4_667 2.52(4) yes
O2 O3 . 18_546 2.65(5) yes
